data_1521328
loop_
_publ_author_name
'Millet, P.'
'Henry, J.Y.'
'Galy, J.'
'Mila, F.'

_publ_section_title
;
 Vanadium(IV)-oxide nanotubes: crystal structure of the low-dimensional
 quantum magnet Na2 V3 O7
;
_journal_name_full 'Journal of Solid State Chemistry'
_journal_page_first 676
_journal_page_last 678
_journal_volume 147
_journal_year 1999
_chemical_formula_sum 'Na2 O7 V3'
_chemical_name_systematic 'Na2 (V3 O7)'
_space_group_IT_number 159
_symmetry_space_group_name_Hall 'P 3 -2c'
_symmetry_space_group_name_H-M 'P 3 1 c'
_cell_angle_alpha 90
_cell_angle_beta 90
_cell_angle_gamma 120
_cell_formula_units_Z 6
_cell_length_a 10.886
_cell_length_b 10.886
_cell_length_c 9.538
_cell_volume 978.869
_citation_journal_id_ASTM JSSCBI
_cod_data_source_file Millet_JSSCBI_1999_367.cif
_cod_data_source_block Na2O7V3
_cod_database_code 1521328

loop_
_symmetry_equiv_pos_as_xyz
x,y,z
-y,x-y,z
-x+y,-x,z
y,x,z+1/2
-x,-x+y,z+1/2
x-y,-y,z+1/2

loop_
_atom_site_label
_atom_site_type_symbol
_atom_site_fract_x
_atom_site_fract_y
_atom_site_fract_z
_atom_site_occupancy
_atom_site_U_iso_or_equiv
O2 O-2 0.4891 0.2371 0.351 1 0.0
Na4 Na+1 0.4908 0.5107 0.3364 1 0.0
O3 O-2 0.4766 0.3148 0.665 1 0.0
V1 V+4 0.3146 0.1154 0 1 0.0
Na2 Na+1 0.3333 0.6667 0.039 1 0.0
Na3 Na+1 0.3333 0.6667 0.6722 1 0.0
V3 V+4 0.3147 0.1918 0.7 1 0.0
O6 O-2 0.2424 0.1661 0.1671 1 0.0
O5 O-2 0.2506 0.0712 0.5333 1 0.0
O4 O-2 0.3029 0.038 0.8127 1 0.0
O7 O-2 0.2514 0.2924 0.3942 1 0.0
O1 O-2 0.4757 0.1534 0.042 1 0.0
V2 V+4 0.3154 0.1518 0.3496 1 0.0
Na1 Na+1 0 0 0.124 1 0.0
